data_7113112
loop_
_publ_author_name
'Imai, Yoshitane'
'Kawaguchi, Kakuhiro'
'Tajima, Nobuo'
'Sato, Tomohiro'
'Kuroda, Reiko'
'Matsubara, Yoshio'

_publ_section_title
;
 A coincident spontaneous resolution system for racemic
 1,1'-binaphthyl-2,2'-dicarboxylic acid and
 1,2-diphenylethylenediamine induced by water
;
_journal_coden_ASTM CHCOFS
_journal_issue 3
_journal_name_full
;
 Chemical Communications (Cambridge, United Kingdom)
;
_journal_page_first 362
_journal_page_last 364
_journal_paper_doi 10.1039/b714226a
_journal_year 2008
_chemical_formula_sum 'C84 H92 N4 O12'
_chemical_formula_weight 1349.62
_space_group_IT_number 2
_symmetry_cell_setting triclinic
_symmetry_space_group_name_Hall '-P 1'
_symmetry_space_group_name_H-M 'P -1'
_atom_sites_solution_hydrogens geom
_atom_sites_solution_primary direct
_atom_sites_solution_secondary difmap
_audit_creation_method SHELXL-97
_cell_angle_alpha 100.747(1)
_cell_angle_beta 98.764(1)
_cell_angle_gamma 96.318(1)
_cell_formula_units_Z 2
_cell_length_a 14.094(1)
_cell_length_b 16.039(1)
_cell_length_c 16.595(1)
_cell_measurement_reflns_used 9999
_cell_measurement_temperature 120(2)
_cell_measurement_theta_max 27.91
_cell_measurement_theta_min 1.27
_cell_volume 3605.3(4)
_computing_cell_refinement 'Bruker SAINT'
_computing_data_collection 'Bruker SMART'
_computing_data_reduction 'Bruker SAINT'
_computing_structure_refinement 'SHELXL-97 (Sheldrick, 1997)'
_computing_structure_solution 'SHELXS-97 (Sheldrick, 1997)'
_diffrn_ambient_temperature 120(2)
_diffrn_measured_fraction_theta_full 0.938
_diffrn_measured_fraction_theta_max 0.938
_diffrn_measurement_device_type 'CCD area detector'
_diffrn_measurement_method '\w scans'
_diffrn_radiation_monochromator graphite
_diffrn_radiation_source 'fine-focus sealed tube'
_diffrn_radiation_type MoK\a
_diffrn_radiation_wavelength 0.71073
_diffrn_reflns_av_R_equivalents 0.0337
_diffrn_reflns_av_sigmaI/netI 0.0624
_diffrn_reflns_limit_h_max 18
_diffrn_reflns_limit_h_min -18
_diffrn_reflns_limit_k_max 21
_diffrn_reflns_limit_k_min -20
_diffrn_reflns_limit_l_max 21
_diffrn_reflns_limit_l_min -21
_diffrn_reflns_number 32076
_diffrn_reflns_theta_full 27.91
_diffrn_reflns_theta_max 27.91
_diffrn_reflns_theta_min 1.27
_exptl_absorpt_coefficient_mu 0.083
_exptl_absorpt_correction_T_max 0.9877
_exptl_absorpt_correction_T_min 0.9637
_exptl_absorpt_correction_type empirical
_exptl_absorpt_process_details 'Bruker SADABS'
_exptl_crystal_colour colorless
_exptl_crystal_density_diffrn 1.243
_exptl_crystal_density_method 'not measured'
_exptl_crystal_description plate
_exptl_crystal_F_000 1440
_exptl_crystal_size_max 0.45
_exptl_crystal_size_mid 0.25
_exptl_crystal_size_min 0.15
_refine_diff_density_max 1.559
_refine_diff_density_min -0.558
_refine_diff_density_rms 0.086
_refine_ls_extinction_method none
_refine_ls_goodness_of_fit_ref 1.040
_refine_ls_hydrogen_treatment constr
_refine_ls_matrix_type full
_refine_ls_number_parameters 896
_refine_ls_number_reflns 16190
_refine_ls_number_restraints 47
_refine_ls_restrained_S_all 1.043
_refine_ls_R_factor_all 0.1075
_refine_ls_R_factor_gt 0.0779
_refine_ls_shift/su_max 0.008
_refine_ls_shift/su_mean 0.001
_refine_ls_structure_factor_coef Fsqd
_refine_ls_weighting_details 'calc w=1/[\s^2^(Fo^2^)+(0.1001P)^2^+2.5601P] where P=(Fo^2^+2Fc^2^)/3'
_refine_ls_weighting_scheme calc
_refine_ls_wR_factor_gt 0.1869
_refine_ls_wR_factor_ref 0.2089
_reflns_number_gt 11639
_reflns_number_total 16190
_reflns_threshold_expression >2sigma(I)
_cod_duplicate_entry 7102826
_cod_data_source_file b714226a.txt
_cod_data_source_block imai79_3
_cod_depositor_comments
;
The following automatic conversions were performed:

'_symmetry_cell_setting' value 'Triclinic' changed to 'triclinic'
according to
/usr/data/users/saulius/automatic-downloads/retrospective/RSC/lib/dictionaries/cif_core.dic
dictionary named 'cif_core.dic' version 2.4.2 from 2011-04-26.

Automatic conversion script
Id: cif_fix_values 2281 2013-09-26 08:29:07Z andrius 
;
_cod_original_cell_volume 3605.0(4)
_cod_original_sg_symbol_H-M P-1
_cod_database_code 7113112

loop_
_symmetry_equiv_pos_as_xyz
'x, y, z'
'-x, -y, -z'

loop_
_atom_site_label
_atom_site_type_symbol
_atom_site_fract_x
_atom_site_fract_y
_atom_site_fract_z
_atom_site_U_iso_or_equiv
_atom_site_adp_type
_atom_site_occupancy
_atom_site_symmetry_multiplicity
_atom_site_calc_flag
_atom_site_refinement_flags
_atom_site_disorder_assembly
_atom_site_disorder_group
C1 C 1.07549(16) 0.73999(14) 0.52226(14) 0.0151(5) Uani 1 1 d . . .
C2 C 1.06386(17) 0.76512(14) 0.44659(15) 0.0154(5) Uani 1 1 d . . .
C3 C 1.14114(18) 0.76458(16) 0.40069(16) 0.0209(5) Uani 1 1 d . . .
H3 H 1.1325 0.7819 0.3487 0.025 Uiso 1 1 calc R . .
C4 C 1.22621(19) 0.74023(18) 0.42893(18) 0.0266(6) Uani 1 1 d . . .
H4 H 1.2765 0.7409 0.3968 0.032 Uiso 1 1 calc R . .
C5 C 1.33029(19) 0.68782(18) 0.53718(19) 0.0297(6) Uani 1 1 d . . .
H5 H 1.3819 0.6887 0.5065 0.036 Uiso 1 1 calc R . .
C6 C 1.3425(2) 0.66149(18) 0.61133(19) 0.0319(7) Uani 1 1 d . . .
H6 H 1.4024 0.6444 0.6318 0.038 Uiso 1 1 calc R . .
C7 C 1.2676(2) 0.65961(17) 0.65714(18) 0.0279(6) Uani 1 1 d . . .
H7 H 1.2764 0.6403 0.7081 0.033 Uiso 1 1 calc R . .
C8 C 1.18156(19) 0.68534(16) 0.62935(16) 0.0222(5) Uani 1 1 d . . .
H8 H 1.1317 0.6846 0.6620 0.027 Uiso 1 1 calc R . .
C9 C 1.16501(17) 0.71316(15) 0.55271(15) 0.0170(5) Uani 1 1 d . . .
C10 C 1.24165(18) 0.71376(16) 0.50561(17) 0.0220(5) Uani 1 1 d . . .
C2A C 0.97271(17) 0.79635(14) 0.41110(14) 0.0144(5) Uani 1 1 d . . .
O2 O 0.89533(11) 0.77651(10) 0.43660(10) 0.0151(3) Uani 1 1 d . . .
O3 O 0.97821(12) 0.84193(11) 0.35737(10) 0.0185(4) Uani 1 1 d . . .
C11 C 1.00049(16) 0.74636(14) 0.57741(14) 0.0137(5) Uani 1 1 d . . .
C12 C 1.00042(16) 0.82328(15) 0.63064(14) 0.0147(5) Uani 1 1 d . . .
C13 C 0.93623(18) 0.83037(16) 0.68861(15) 0.0191(5) Uani 1 1 d . . .
H13 H 0.9381 0.8835 0.7258 0.023 Uiso 1 1 calc R . .
C14 C 0.87200(18) 0.76179(17) 0.69149(16) 0.0218(5) Uani 1 1 d . . .
H14 H 0.8297 0.7673 0.7310 0.026 Uiso 1 1 calc R . .
C15 C 0.79839(18) 0.61010(17) 0.63535(16) 0.0227(5) Uani 1 1 d . . .
H15 H 0.7546 0.6149 0.6737 0.027 Uiso 1 1 calc R . .
C16 C 0.79396(19) 0.53445(17) 0.58059(17) 0.0252(6) Uani 1 1 d . . .
H16 H 0.7469 0.4872 0.5806 0.030 Uiso 1 1 calc R . .
C17 C 0.85875(19) 0.52627(16) 0.52428(17) 0.0236(6) Uani 1 1 d . . .
H17 H 0.8554 0.4733 0.4864 0.028 Uiso 1 1 calc R . .
C18 C 0.92681(18) 0.59367(15) 0.52324(15) 0.0189(5) Uani 1 1 d . . .
H18 H 0.9704 0.5869 0.4849 0.023 Uiso 1 1 calc R . .
C19 C 0.93289(16) 0.67386(14) 0.57898(15) 0.0155(5) Uani 1 1 d . . .
C20 C 0.86733(17) 0.68189(16) 0.63603(15) 0.0185(5) Uani 1 1 d . . .
C12A C 1.06511(16) 0.90280(15) 0.62600(15) 0.0154(5) Uani 1 1 d . . .
O12 O 1.04134(12) 0.93638(11) 0.56507(10) 0.0188(4) Uani 1 1 d . . .
O13 O 1.13665(13) 0.93040(11) 0.68329(12) 0.0287(5) Uani 1 1 d . . .
C21 C 0.57676(16) 0.24529(14) 0.03091(14) 0.0139(5) Uani 1 1 d . . .
C22 C 0.57170(17) 0.26791(15) -0.04550(15) 0.0161(5) Uani 1 1 d . . .
C23 C 0.65367(18) 0.26791(16) -0.08551(15) 0.0207(5) Uani 1 1 d . . .
H23 H 0.6500 0.2853 -0.1375 0.025 Uiso 1 1 calc R . .
C24 C 0.73654(18) 0.24389(17) -0.05158(17) 0.0241(6) Uani 1 1 d . . .
H24 H 0.7903 0.2447 -0.0799 0.029 Uiso 1 1 calc R . .
C25 C 0.83040(19) 0.19036(17) 0.06212(18) 0.0275(6) Uani 1 1 d . . .
H25 H 0.8842 0.1887 0.0339 0.033 Uiso 1 1 calc R . .
C26 C 0.8369(2) 0.16657(17) 0.13722(18) 0.0285(6) Uani 1 1 d . . .
H26 H 0.8946 0.1477 0.1603 0.034 Uiso 1 1 calc R . .
C27 C 0.7592(2) 0.16972(16) 0.18049(17) 0.0261(6) Uani 1 1 d . . .
H27 H 0.7647 0.1540 0.2333 0.031 Uiso 1 1 calc R . .
C28 C 0.67494(18) 0.19541(15) 0.14696(16) 0.0205(5) Uani 1 1 d . . .
H28 H 0.6225 0.1971 0.1768 0.025 Uiso 1 1 calc R . .
C29 C 0.66474(17) 0.21970(14) 0.06801(15) 0.0161(5) Uani 1 1 d . . .
C30 C 0.74496(18) 0.21748(16) 0.02539(16) 0.0208(5) Uani 1 1 d . . .
C22A C 0.48188(17) 0.29579(15) -0.08742(14) 0.0157(5) Uani 1 1 d . . .
O22 O 0.40269(11) 0.27650(10) -0.06405(10) 0.0165(3) Uani 1 1 d . . .
O23 O 0.48937(12) 0.33977(11) -0.14214(10) 0.0206(4) Uani 1 1 d . . .
C31 C 0.49745(16) 0.24804(14) 0.08155(14) 0.0136(5) Uani 1 1 d . . .
C32 C 0.49427(16) 0.32078(15) 0.14008(14) 0.0149(5) Uani 1 1 d . . .
C33 C 0.43383(17) 0.31718(16) 0.20017(15) 0.0176(5) Uani 1 1 d . . .
H33 H 0.4339 0.3670 0.2415 0.021 Uiso 1 1 calc R . .
C34 C 0.37536(18) 0.24356(16) 0.19996(15) 0.0196(5) Uani 1 1 d . . .
H34 H 0.3364 0.2422 0.2418 0.024 Uiso 1 1 calc R . .
C35 C 0.30819(19) 0.09264(17) 0.13259(17) 0.0244(6) Uani 1 1 d . . .
H35 H 0.2667 0.0904 0.1724 0.029 Uiso 1 1 calc R . .
C36 C 0.30561(19) 0.02255(16) 0.07121(17) 0.0252(6) Uani 1 1 d . . .
H36 H 0.2618 -0.0278 0.0682 0.030 Uiso 1 1 calc R . .
C37 C 0.36724(19) 0.02420(16) 0.01245(17) 0.0238(6) Uani 1 1 d . . .
H37 H 0.3650 -0.0251 -0.0300 0.029 Uiso 1 1 calc R . .
C38 C 0.43054(18) 0.09645(15) 0.01597(16) 0.0201(5) Uani 1 1 d . . .
H38 H 0.4724 0.0966 -0.0238 0.024 Uiso 1 1 calc R . .
C39 C 0.43450(16) 0.17108(15) 0.07822(14) 0.0153(5) Uani 1 1 d . . .
C40 C 0.37217(17) 0.16889(16) 0.13773(15) 0.0182(5) Uani 1 1 d . . .
C32A C 0.55359(16) 0.40553(15) 0.14139(14) 0.0148(5) Uani 1 1 d . . .
O32 O 0.55007(12) 0.43019(11) 0.07365(10) 0.0196(4) Uani 1 1 d . . .
O33 O 0.60024(13) 0.44638(11) 0.21072(11) 0.0221(4) Uani 1 1 d . . .
C41 C 0.80982(18) 0.59981(16) 0.00103(16) 0.0220(5) Uiso 1 1 d D . .
C42 C 0.9082(3) 0.5890(3) 0.0104(2) 0.0280(10) Uiso 0.780(8) 1 d PD A 1
H42 H 0.9328 0.5548 0.0475 0.034 Uiso 0.780(8) 1 calc PR A 1
C43 C 0.9698(3) 0.6275(3) -0.0337(2) 0.0337(11) Uiso 0.780(8) 1 d PD A 1
H43 H 1.0355 0.6177 -0.0282 0.040 Uiso 0.780(8) 1 calc PR A 1
C44 C 0.9364(3) 0.6803(3) -0.0860(3) 0.0269(9) Uiso 0.780(8) 1 d PD A 1
H44 H 0.9788 0.7064 -0.1163 0.032 Uiso 0.780(8) 1 calc PR A 1
C45 C 0.8401(4) 0.6945(3) -0.0933(4) 0.0232(16) Uiso 0.780(8) 1 d PD A 1
H45 H 0.8163 0.7304 -0.1289 0.028 Uiso 0.780(8) 1 calc PR A 1
C46 C 0.7788(4) 0.6560(3) -0.0486(3) 0.0171(13) Uiso 0.780(8) 1 d PD A 1
H46 H 0.7141 0.6684 -0.0519 0.020 Uiso 0.780(8) 1 calc PR A 1
C42B C 0.8836(10) 0.5500(10) -0.0204(9) 0.040(4) Uiso 0.220(8) 1 d PD A 2
H42B H 0.8927 0.5001 0.0013 0.048 Uiso 0.220(8) 1 calc PR A 2
C43B C 0.9414(12) 0.5767(11) -0.0738(10) 0.062(6) Uiso 0.220(8) 1 d PD A 2
H43B H 0.9907 0.5445 -0.0895 0.074 Uiso 0.220(8) 1 calc PR A 2
C44B C 0.9282(11) 0.6493(12) -0.1042(11) 0.042(4) Uiso 0.220(8) 1 d PD A 2
H44B H 0.9708 0.6703 -0.1374 0.051 Uiso 0.220(8) 1 calc PR A 2
C45B C 0.8531(13) 0.6900(13) -0.0856(13) 0.031(7) Uiso 0.220(8) 1 d PD A 2
H45B H 0.8428 0.7400 -0.1067 0.037 Uiso 0.220(8) 1 calc PR A 2
C46B C 0.7898(15) 0.6613(14) -0.0362(13) 0.040(8) Uiso 0.220(8) 1 d PD A 2
H46B H 0.7328 0.6866 -0.0301 0.048 Uiso 0.220(8) 1 calc PR A 2
C47 C 0.74342(17) 0.55682(15) 0.04973(14) 0.0164(5) Uani 1 1 d D A .
H47 H 0.7543 0.4955 0.0434 0.020 Uiso 1 1 calc R . .
N48 N 0.64011(14) 0.55779(13) 0.01505(12) 0.0154(4) Uani 1 1 d . . .
H48A H 0.6258 0.6122 0.0274 0.023 Uiso 1 1 calc R A .
H48B H 0.6016 0.5226 0.0377 0.023 Uiso 1 1 calc R . .
H48C H 0.6297 0.5392 -0.0413 0.023 Uiso 1 1 calc R . .
C49 C 0.84512(17) 0.55464(16) 0.18844(15) 0.0183(5) Uani 1 1 d . A .
C50 C 0.92512(18) 0.60214(17) 0.24373(16) 0.0238(6) Uani 1 1 d . . .
H50 H 0.9344 0.6629 0.2522 0.029 Uiso 1 1 calc R . .
C51 C 0.9917(2) 0.56099(19) 0.28676(17) 0.0292(6) Uani 1 1 d . . .
H51 H 1.0465 0.5937 0.3244 0.035 Uiso 1 1 calc R . .
C52 C 0.9786(2) 0.4733(2) 0.27507(18) 0.0325(7) Uani 1 1 d . . .
H52 H 1.0242 0.4457 0.3050 0.039 Uiso 1 1 calc R . .
C53 C 0.9003(2) 0.42511(18) 0.22048(17) 0.0278(6) Uani 1 1 d . . .
H53 H 0.8924 0.3643 0.2117 0.033 Uiso 1 1 calc R . .
C54 C 0.83283(19) 0.46559(16) 0.17817(16) 0.0223(5) Uani 1 1 d . . .
H54 H 0.7775 0.4323 0.1417 0.027 Uiso 1 1 calc R . .
C55 C 0.76935(16) 0.59850(15) 0.14364(14) 0.0156(5) Uani 1 1 d . . .
H55 H 0.7973 0.6598 0.1492 0.019 Uiso 1 1 calc R A .
N56 N 0.68454(14) 0.59659(12) 0.18819(12) 0.0145(4) Uani 1 1 d . A .
H56A H 0.6618 0.5413 0.1884 0.022 Uiso 1 1 calc R . .
H56B H 0.6368 0.6208 0.1616 0.022 Uiso 1 1 calc R . .
H56C H 0.7035 0.6265 0.2416 0.022 Uiso 1 1 calc R . .
C61 C 0.62965(17) 0.90621(16) 0.31580(14) 0.0181(5) Uani 1 1 d . . .
C62 C 0.54451(19) 0.85204(17) 0.31507(17) 0.0263(6) Uani 1 1 d D . .
H62 H 0.5467 0.8066 0.3444 0.032 Uiso 1 1 calc R . .
C63 C 0.4571(2) 0.86464(19) 0.27166(19) 0.0338(7) Uani 1 1 d D . .
H63 H 0.3990 0.8289 0.2727 0.041 Uiso 1 1 calc R . .
C64 C 0.4541(2) 0.92914(19) 0.22686(18) 0.0324(7) Uani 1 1 d D . .
H64 H 0.3943 0.9364 0.1956 0.039 Uiso 1 1 calc R . .
C65 C 0.5368(2) 0.9824(2) 0.22736(17) 0.0308(6) Uani 1 1 d D . .
H65 H 0.5343 1.0268 0.1968 0.037 Uiso 1 1 calc R . .
C66 C 0.62509(19) 0.97190(17) 0.27257(17) 0.0244(6) Uani 1 1 d D . .
H66 H 0.6821 1.0100 0.2737 0.029 Uiso 1 1 calc R . .
C67 C 0.72452(16) 0.89004(15) 0.36279(14) 0.0141(5) Uani 1 1 d . . .
H67 H 0.7173 0.8284 0.3672 0.017 Uiso 1 1 calc R . .
N68 N 0.80449(13) 0.90487(12) 0.31520(12) 0.0144(4) Uani 1 1 d . . .
H68A H 0.7845 0.8784 0.2608 0.022 Uiso 1 1 calc R . .
H68B H 0.8573 0.8831 0.3370 0.022 Uiso 1 1 calc R . .
H68C H 0.8204 0.9622 0.3188 0.022 Uiso 1 1 calc R . .
C69 C 0.68255(17) 0.91267(16) 0.50681(14) 0.0179(5) Uani 1 1 d . . .
C70 C 0.69243(19) 0.83511(16) 0.53105(16) 0.0224(5) Uani 1 1 d . . .
H70 H 0.7406 0.8026 0.5130 0.027 Uiso 1 1 calc R . .
C71 C 0.6326(2) 0.80517(18) 0.58116(17) 0.0290(6) Uani 1 1 d . . .
H71 H 0.6396 0.7520 0.5972 0.035 Uiso 1 1 calc R . .
C72 C 0.5625(2) 0.8521(2) 0.60831(18) 0.0335(7) Uani 1 1 d . . .
H72 H 0.5210 0.8310 0.6423 0.040 Uiso 1 1 calc R . .
C73 C 0.5534(2) 0.9303(2) 0.58533(17) 0.0324(7) Uani 1 1 d . . .
H73 H 0.5061 0.9633 0.6043 0.039 Uiso 1 1 calc R . .
C74 C 0.61335(18) 0.96022(18) 0.53475(16) 0.0246(6) Uani 1 1 d . . .
H74 H 0.6069 1.0137 0.5192 0.029 Uiso 1 1 calc R . .
C75 C 0.74854(16) 0.94514(15) 0.45210(14) 0.0138(5) Uani 1 1 d . . .
H75 H 0.7384 1.0053 0.4492 0.017 Uiso 1 1 calc R . .
N76 N 0.85186(13) 0.94568(12) 0.48981(12) 0.0142(4) Uani 1 1 d . . .
H76A H 0.8609 0.9673 0.5456 0.021 Uiso 1 1 calc R . .
H76B H 0.8912 0.9789 0.4660 0.021 Uiso 1 1 calc R . .
H76C H 0.8664 0.8912 0.4809 0.021 Uiso 1 1 calc R . .
O81 O 0.73179(12) 0.67873(11) 0.35284(10) 0.0203(4) Uani 1 1 d D . .
H81 H 0.7891 0.6981 0.3766 0.031 Uiso 1 1 calc R . .
C82 C 0.68956(19) 0.62108(17) 0.39811(16) 0.0232(6) Uani 1 1 d D . .
H82A H 0.7170 0.6396 0.4582 0.028 Uiso 1 1 calc R . .
H82B H 0.7045 0.5626 0.3786 0.028 Uiso 1 1 calc R . .
C83 C 0.58203(19) 0.62057(18) 0.38474(18) 0.0283(6) Uani 1 1 d D . .
H83A H 0.5555 0.6044 0.3243 0.034 Uiso 1 1 calc R . .
H83B H 0.5677 0.6790 0.4057 0.034 Uiso 1 1 calc R . .
C84 C 0.5328(2) 0.5579(2) 0.4293(2) 0.0422(8) Uani 1 1 d D . .
H84A H 0.4626 0.5589 0.4191 0.063 Uiso 1 1 calc R . .
H84B H 0.5579 0.5745 0.4893 0.063 Uiso 1 1 calc R . .
H84C H 0.5462 0.4999 0.4081 0.063 Uiso 1 1 calc R . .
O91 O 1.11691(13) 0.96838(12) 0.34306(11) 0.0250(4) Uani 1 1 d . . .
H91 H 1.0817 0.9233 0.3451 0.037 Uiso 1 1 calc R . .
C92 C 1.18790(19) 0.94741(19) 0.29295(17) 0.0262(6) Uani 1 1 d . . .
H92A H 1.2225 0.9031 0.3138 0.031 Uiso 1 1 calc R . .
H92B H 1.2360 0.9990 0.2990 0.031 Uiso 1 1 calc R . .
C93 C 1.1464(2) 0.91515(19) 0.20242(17) 0.0289(6) Uani 1 1 d . . .
H93A H 1.2006 0.9095 0.1710 0.035 Uiso 1 1 calc R . .
H93B H 1.1091 0.9584 0.1825 0.035 Uiso 1 1 calc R . .
C94 C 1.0807(2) 0.82954(18) 0.18268(17) 0.0303(6) Uani 1 1 d . . .
H94A H 1.0558 0.8135 0.1226 0.046 Uiso 1 1 calc R . .
H94B H 1.0263 0.8344 0.2129 0.046 Uiso 1 1 calc R . .
H94C H 1.1176 0.7855 0.1998 0.046 Uiso 1 1 calc R . .
O101 O 0.76116(13) 0.81935(12) 0.15120(10) 0.0231(4) Uani 1 1 d . . .
H101 H 0.7059 0.7943 0.1270 0.035 Uiso 1 1 calc R . .
C102 C 0.81240(19) 0.84949(18) 0.09201(16) 0.0269(6) Uani 1 1 d . . .
H10A H 0.7656 0.8512 0.0416 0.032 Uiso 1 1 calc R . .
H10B H 0.8576 0.8090 0.0754 0.032 Uiso 1 1 calc R . .
C103 C 0.8683(2) 0.93667(18) 0.12655(19) 0.0317(6) Uani 1 1 d . . .
H10C H 0.9116 0.9361 0.1793 0.038 Uiso 1 1 calc R . .
H10D H 0.8228 0.9782 0.1391 0.038 Uiso 1 1 calc R . .
C104 C 0.9285(2) 0.9651(2) 0.0650(2) 0.0388(7) Uani 1 1 d . . .
H10E H 0.9636 1.0228 0.0887 0.058 Uiso 1 1 calc R . .
H10F H 0.8856 0.9655 0.0128 0.058 Uiso 1 1 calc R . .
H10G H 0.9751 0.9251 0.0540 0.058 Uiso 1 1 calc R . .
O111 O 0.3649(3) 0.5382(3) 0.1403(2) 0.0201(6) Uiso 0.611(11) 1 d PD B 1
H111 H 0.4063 0.5818 0.1464 0.030 Uiso 0.611(11) 1 calc PR B 1
C112 C 0.3306(4) 0.5369(4) 0.2169(4) 0.0323(10) Uiso 0.611(11) 1 d PD B 1
H11A H 0.3035 0.4770 0.2162 0.039 Uiso 0.611(11) 1 calc PR B 1
H11B H 0.3871 0.5534 0.2629 0.039 Uiso 0.611(11) 1 calc PR B 1
C113 C 0.2609(6) 0.5890(4) 0.2356(5) 0.056(2) Uiso 0.611(11) 1 d PD B 1
H11C H 0.2941 0.6487 0.2557 0.067 Uiso 0.611(11) 1 calc PR B 1
H11D H 0.2334 0.5717 0.2824 0.067 Uiso 0.611(11) 1 calc PR B 1
C114 C 0.1765(4) 0.5892(4) 0.1655(4) 0.0383(16) Uiso 0.611(11) 1 d PD B 1
H11E H 0.1341 0.6298 0.1859 0.057 Uiso 0.611(11) 1 calc PR B 1
H11F H 0.1393 0.5315 0.1475 0.057 Uiso 0.611(11) 1 calc PR B 1
H11G H 0.2019 0.6062 0.1184 0.057 Uiso 0.611(11) 1 calc PR B 1
O121 O 0.3789(5) 0.5254(4) 0.1483(4) 0.0201(6) Uiso 0.389(11) 1 d PD B 2
H121 H 0.4204 0.5692 0.1557 0.030 Uiso 0.389(11) 1 calc PR B 2
C122 C 0.3492(7) 0.5192(6) 0.2225(5) 0.0323(10) Uiso 0.389(11) 1 d PD B 2
H12A H 0.4043 0.5082 0.2618 0.039 Uiso 0.389(11) 1 calc PR B 2
H12B H 0.2972 0.4698 0.2126 0.039 Uiso 0.389(11) 1 calc PR B 2
C123 C 0.3133(10) 0.5967(7) 0.2606(7) 0.065(4) Uiso 0.389(11) 1 d PD B 2
H12C H 0.3602 0.6480 0.2622 0.078 Uiso 0.389(11) 1 calc PR B 2
H12D H 0.3053 0.5944 0.3184 0.078 Uiso 0.389(11) 1 calc PR B 2
C124 C 0.2103(10) 0.6025(9) 0.2056(10) 0.077(4) Uiso 0.389(11) 1 d PD B 2
H12E H 0.1846 0.6535 0.2309 0.115 Uiso 0.389(11) 1 calc PR B 2
H12F H 0.1646 0.5511 0.2036 0.115 Uiso 0.389(11) 1 calc PR B 2
H12G H 0.2192 0.6063 0.1489 0.115 Uiso 0.389(11) 1 calc PR B 2

loop_
_atom_site_aniso_label
_atom_site_aniso_U_11
_atom_site_aniso_U_22
_atom_site_aniso_U_33
_atom_site_aniso_U_23
_atom_site_aniso_U_13
_atom_site_aniso_U_12
C1 0.0151(11) 0.0117(11) 0.0172(11) 0.0008(9) 0.0027(9) 0.0005(9)
C2 0.0159(11) 0.0111(11) 0.0188(12) 0.0019(9) 0.0040(9) 0.0009(9)
C3 0.0225(13) 0.0242(13) 0.0197(12) 0.0090(10) 0.0089(10) 0.0048(10)
C4 0.0192(13) 0.0310(15) 0.0344(15) 0.0089(12) 0.0148(11) 0.0073(11)
C5 0.0192(13) 0.0298(15) 0.0390(16) 0.0028(13) 0.0044(12) 0.0078(11)
C6 0.0218(14) 0.0274(15) 0.0417(17) 0.0030(13) -0.0077(12) 0.0092(11)
C7 0.0292(14) 0.0225(14) 0.0276(14) 0.0042(11) -0.0078(12) 0.0047(11)
C8 0.0252(13) 0.0178(12) 0.0220(13) 0.0042(10) -0.0012(11) 0.0033(10)
C9 0.0169(11) 0.0124(11) 0.0202(12) 0.0015(9) 0.0011(10) 0.0017(9)
C10 0.0186(12) 0.0186(12) 0.0278(14) 0.0030(11) 0.0040(10) 0.0018(10)
C2A 0.0172(11) 0.0131(11) 0.0119(10) 0.0001(9) 0.0028(9) 0.0020(9)
O2 0.0132(8) 0.0154(8) 0.0154(8) 0.0022(7) 0.0019(6) -0.0005(6)
O3 0.0174(8) 0.0232(9) 0.0179(8) 0.0097(7) 0.0044(7) 0.0042(7)
C11 0.0133(11) 0.0144(11) 0.0141(11) 0.0060(9) 0.0008(9) 0.0027(9)
C12 0.0147(11) 0.0159(11) 0.0134(11) 0.0053(9) -0.0012(9) 0.0021(9)
C13 0.0230(12) 0.0179(12) 0.0160(12) 0.0020(10) 0.0033(10) 0.0044(10)
C14 0.0195(12) 0.0281(14) 0.0204(12) 0.0076(11) 0.0071(10) 0.0045(10)
C15 0.0194(12) 0.0249(13) 0.0260(13) 0.0150(11) 0.0034(10) -0.0033(10)
C16 0.0209(13) 0.0207(13) 0.0323(15) 0.0131(11) -0.0026(11) -0.0067(10)
C17 0.0262(13) 0.0127(12) 0.0272(14) 0.0037(10) -0.0057(11) -0.0027(10)
C18 0.0195(12) 0.0154(12) 0.0209(12) 0.0047(10) -0.0006(10) 0.0022(10)
C19 0.0145(11) 0.0129(11) 0.0196(12) 0.0080(9) 0.0001(9) 0.0002(9)
C20 0.0173(12) 0.0214(12) 0.0188(12) 0.0101(10) 0.0022(10) 0.0021(10)
C12A 0.0148(11) 0.0133(11) 0.0176(11) 0.0017(9) 0.0027(9) 0.0030(9)
O12 0.0192(8) 0.0179(9) 0.0182(8) 0.0077(7) -0.0003(7) -0.0037(7)
O13 0.0286(10) 0.0209(9) 0.0298(10) 0.0116(8) -0.0146(8) -0.0092(8)
C21 0.0136(11) 0.0105(10) 0.0161(11) 0.0006(9) 0.0023(9) -0.0008(8)
C22 0.0154(11) 0.0146(11) 0.0181(12) 0.0036(9) 0.0041(9) -0.0002(9)
C23 0.0229(13) 0.0227(13) 0.0175(12) 0.0042(10) 0.0077(10) 0.0024(10)
C24 0.0184(12) 0.0283(14) 0.0277(14) 0.0047(11) 0.0110(11) 0.0049(11)
C25 0.0164(12) 0.0269(14) 0.0376(16) 0.0016(12) 0.0035(11) 0.0059(11)
C26 0.0216(13) 0.0224(13) 0.0363(16) 0.0033(12) -0.0092(12) 0.0056(11)
C27 0.0301(14) 0.0179(13) 0.0264(14) 0.0049(11) -0.0069(11) 0.0031(11)
C28 0.0228(13) 0.0146(12) 0.0228(13) 0.0040(10) 0.0019(10) 0.0003(10)
C29 0.0173(11) 0.0111(11) 0.0177(12) 0.0013(9) 0.0001(9) -0.0005(9)
C30 0.0165(12) 0.0191(12) 0.0250(13) 0.0021(10) 0.0009(10) 0.0025(10)
C22A 0.0178(11) 0.0144(11) 0.0134(11) 0.0010(9) 0.0020(9) 0.0006(9)
O22 0.0135(8) 0.0175(8) 0.0176(8) 0.0038(7) 0.0005(7) 0.0004(6)
O23 0.0210(9) 0.0247(9) 0.0181(9) 0.0100(7) 0.0028(7) 0.0031(7)
C31 0.0131(11) 0.0150(11) 0.0138(11) 0.0074(9) 0.0005(9) 0.0020(9)
C32 0.0135(11) 0.0164(11) 0.0141(11) 0.0058(9) -0.0015(9) 0.0004(9)
C33 0.0175(12) 0.0193(12) 0.0153(11) 0.0029(10) 0.0017(9) 0.0028(10)
C34 0.0183(12) 0.0257(13) 0.0172(12) 0.0072(10) 0.0066(10) 0.0032(10)
C35 0.0223(13) 0.0258(14) 0.0264(14) 0.0133(11) 0.0037(11) -0.0038(11)
C36 0.0239(13) 0.0178(13) 0.0325(15) 0.0126(11) -0.0015(11) -0.0060(10)
C37 0.0280(14) 0.0147(12) 0.0256(13) 0.0036(10) -0.0017(11) 0.0002(10)
C38 0.0210(12) 0.0180(12) 0.0224(13) 0.0069(10) 0.0040(10) 0.0022(10)
C39 0.0149(11) 0.0140(11) 0.0175(11) 0.0071(9) 0.0002(9) 0.0012(9)
C40 0.0165(11) 0.0195(12) 0.0196(12) 0.0101(10) 0.0008(9) 0.0001(9)
C32A 0.0127(11) 0.0143(11) 0.0180(12) 0.0036(9) 0.0043(9) 0.0025(9)
O32 0.0247(9) 0.0161(8) 0.0167(8) 0.0048(7) 0.0030(7) -0.0040(7)
O33 0.0249(9) 0.0189(9) 0.0184(9) 0.0042(7) -0.0024(7) -0.0056(7)
C47 0.0194(12) 0.0164(11) 0.0142(11) 0.0030(9) 0.0033(9) 0.0056(9)
N48 0.0173(10) 0.0154(10) 0.0133(9) 0.0040(8) 0.0029(8) -0.0009(8)
C49 0.0154(11) 0.0221(13) 0.0176(12) 0.0036(10) 0.0046(9) 0.0022(10)
C50 0.0204(13) 0.0231(13) 0.0249(13) -0.0004(11) 0.0033(11) -0.0004(10)
C51 0.0217(13) 0.0395(17) 0.0224(13) 0.0023(12) -0.0018(11) 0.0024(12)
C52 0.0321(16) 0.0446(18) 0.0239(14) 0.0121(13) 0.0029(12) 0.0138(13)
C53 0.0325(15) 0.0260(14) 0.0286(14) 0.0128(12) 0.0058(12) 0.0070(12)
C54 0.0212(13) 0.0233(13) 0.0242(13) 0.0098(11) 0.0051(10) 0.0010(10)
C55 0.0155(11) 0.0140(11) 0.0170(11) 0.0031(9) 0.0038(9) -0.0012(9)
N56 0.0157(10) 0.0137(9) 0.0129(9) 0.0019(8) 0.0014(8) -0.0004(8)
C61 0.0172(12) 0.0218(12) 0.0129(11) -0.0002(10) -0.0006(9) 0.0029(10)
C62 0.0222(13) 0.0218(13) 0.0308(15) 0.0040(11) -0.0025(11) -0.0017(11)
C63 0.0217(14) 0.0326(16) 0.0409(17) 0.0037(13) -0.0042(12) -0.0017(12)
C64 0.0247(14) 0.0410(17) 0.0280(15) 0.0046(13) -0.0068(12) 0.0101(13)
C65 0.0318(15) 0.0396(17) 0.0255(14) 0.0137(13) 0.0039(12) 0.0144(13)
C66 0.0208(13) 0.0292(14) 0.0274(14) 0.0126(12) 0.0071(11) 0.0059(11)
C67 0.0130(11) 0.0149(11) 0.0134(11) 0.0020(9) 0.0020(9) -0.0001(9)
N68 0.0140(9) 0.0158(10) 0.0129(9) 0.0032(8) 0.0006(8) 0.0017(8)
C69 0.0150(11) 0.0225(12) 0.0136(11) 0.0016(10) -0.0005(9) -0.0013(9)
C70 0.0265(13) 0.0219(13) 0.0200(12) 0.0035(10) 0.0091(11) 0.0026(11)
C71 0.0357(16) 0.0275(15) 0.0224(13) 0.0052(11) 0.0076(12) -0.0049(12)
C72 0.0261(14) 0.0519(19) 0.0234(14) 0.0116(13) 0.0081(12) -0.0021(13)
C73 0.0208(13) 0.0522(19) 0.0237(14) 0.0037(13) 0.0042(11) 0.0098(13)
C74 0.0200(13) 0.0325(15) 0.0226(13) 0.0066(11) 0.0034(10) 0.0086(11)
C75 0.0132(11) 0.0145(11) 0.0131(11) 0.0041(9) -0.0008(9) 0.0010(9)
N76 0.0138(9) 0.0153(10) 0.0130(9) 0.0032(8) 0.0016(8) 0.0000(7)
O81 0.0182(9) 0.0224(9) 0.0175(9) 0.0035(7) 0.0005(7) -0.0047(7)
C82 0.0270(14) 0.0213(13) 0.0227(13) 0.0081(11) 0.0047(11) 0.0025(11)
C83 0.0275(14) 0.0315(15) 0.0279(14) 0.0103(12) 0.0078(12) 0.0019(12)
C84 0.0397(18) 0.0404(19) 0.052(2) 0.0185(16) 0.0194(16) -0.0009(14)
O91 0.0262(10) 0.0255(10) 0.0207(9) -0.0002(8) 0.0082(8) -0.0044(8)
C92 0.0199(13) 0.0337(15) 0.0252(14) 0.0063(12) 0.0087(11) -0.0032(11)
C93 0.0300(15) 0.0351(16) 0.0219(13) 0.0059(12) 0.0091(11) 0.0002(12)
C94 0.0333(15) 0.0332(16) 0.0243(14) 0.0019(12) 0.0114(12) 0.0022(12)
O101 0.0204(9) 0.0274(10) 0.0167(9) 0.0009(7) 0.0016(7) -0.0092(7)
C102 0.0234(13) 0.0356(16) 0.0207(13) 0.0060(12) 0.0053(11) -0.0024(12)
C103 0.0308(15) 0.0302(15) 0.0346(16) 0.0067(13) 0.0105(13) -0.0003(12)
C104 0.0321(16) 0.0449(19) 0.0439(18) 0.0192(15) 0.0124(14) -0.0010(14)

loop_
_atom_type_symbol
_atom_type_description
_atom_type_scat_dispersion_real
_atom_type_scat_dispersion_imag
_atom_type_scat_source
C C 0.0033 0.0016 'International Tables Vol C Tables 4.2.6.8 and 6.1.1.4'
H H 0.0000 0.0000 'International Tables Vol C Tables 4.2.6.8 and 6.1.1.4'
N N 0.0061 0.0033 'International Tables Vol C Tables 4.2.6.8 and 6.1.1.4'
O O 0.0106 0.0060 'International Tables Vol C Tables 4.2.6.8 and 6.1.1.4'

loop_
_geom_angle_atom_site_label_1
_geom_angle_atom_site_label_2
_geom_angle_atom_site_label_3
_geom_angle
C2 C1 C9 119.3(2)
C2 C1 C11 122.4(2)
C9 C1 C11 118.1(2)
C1 C2 C3 119.6(2)
C1 C2 C2A 122.5(2)
C3 C2 C2A 117.8(2)
C4 C3 C2 121.8(2)
C3 C4 C10 120.8(2)
C6 C5 C10 120.8(3)
C5 C6 C7 120.4(2)
C8 C7 C6 120.5(3)
C7 C8 C9 121.4(3)
C8 C9 C10 117.7(2)
C8 C9 C1 122.3(2)
C10 C9 C1 119.9(2)
C4 C10 C5 122.2(2)
C4 C10 C9 118.6(2)
C5 C10 C9 119.2(2)
O2 C2A O3 123.2(2)
O2 C2A C2 119.0(2)
O3 C2A C2 117.9(2)
C12 C11 C19 119.5(2)
C12 C11 C1 118.8(2)
C19 C11 C1 121.6(2)
C11 C12 C13 120.7(2)
C11 C12 C12A 120.9(2)
C13 C12 C12A 118.3(2)
C14 C13 C12 120.5(2)
C13 C14 C20 120.7(2)
C16 C15 C20 121.1(2)
C15 C16 C17 120.0(2)
C18 C17 C16 120.8(2)
C17 C18 C19 120.7(2)
C20 C19 C18 118.4(2)
C20 C19 C11 119.5(2)
C18 C19 C11 122.1(2)
C19 C20 C15 119.0(2)
C19 C20 C14 119.0(2)
C15 C20 C14 122.0(2)
O12 C12A O13 125.6(2)
O12 C12A C12 116.4(2)
O13 C12A C12 118.0(2)
C22 C21 C29 119.2(2)
C22 C21 C31 124.9(2)
C29 C21 C31 115.9(2)
C21 C22 C23 120.0(2)
C21 C22 C22A 121.8(2)
C23 C22 C22A 118.2(2)
C24 C23 C22 121.5(2)
C23 C24 C30 121.1(2)
C26 C25 C30 121.2(3)
C25 C26 C27 120.5(2)
C28 C27 C26 120.2(3)
C27 C28 C29 121.1(2)
C30 C29 C28 118.1(2)
C30 C29 C21 119.8(2)
C28 C29 C21 122.1(2)
C24 C30 C25 122.5(2)
C24 C30 C29 118.4(2)
C25 C30 C29 119.0(2)
O23 C22A O22 122.9(2)
O23 C22A C22 118.7(2)
O22 C22A C22 118.3(2)
C32 C31 C39 119.8(2)
C32 C31 C21 120.3(2)
C39 C31 C21 119.2(2)
C31 C32 C33 120.0(2)
C31 C32 C32A 121.6(2)
C33 C32 C32A 118.4(2)
C34 C33 C32 121.2(2)
C33 C34 C40 120.5(2)
C36 C35 C40 120.7(2)
C35 C36 C37 120.5(2)
C38 C37 C36 120.4(2)
C37 C38 C39 120.9(2)
C38 C39 C40 118.5(2)
C38 C39 C31 121.9(2)
C40 C39 C31 119.5(2)
C35 C40 C34 122.1(2)
C35 C40 C39 119.0(2)
C34 C40 C39 118.8(2)
O32 C32A O33 125.6(2)
O32 C32A C32 117.3(2)
O33 C32A C32 117.1(2)
C46B C41 C46 9.0(11)
C46B C41 C42 113.5(9)
C46 C41 C42 117.6(3)
C46B C41 C42B 120.8(10)
C46 C41 C42B 119.6(6)
C42 C41 C42B 30.4(5)
C46B C41 C47 124.7(8)
C46 C41 C47 122.2(3)
C42 C41 C47 120.1(2)
C42B C41 C47 112.2(6)
C43 C42 C41 120.9(3)
C42 C43 C44 120.6(4)
C43 C44 C45 119.2(4)
C46 C45 C44 119.9(5)
C45 C46 C41 121.6(4)
C43B C42B C41 117.9(12)
C44B C43B C42B 120.7(14)
C45B C44B C43B 118.0(14)
C44B C45B C46B 122.4(16)
C41 C46B C45B 119.1(16)
N48 C47 C41 110.77(19)
N48 C47 C55 112.18(19)
C41 C47 C55 110.71(19)
C50 C49 C54 118.6(2)
C50 C49 C55 121.0(2)
C54 C49 C55 120.4(2)
C49 C50 C51 120.2(3)
C52 C51 C50 120.2(3)
C51 C52 C53 120.6(3)
C52 C53 C54 119.6(3)
C53 C54 C49 120.8(2)
N56 C55 C49 107.33(18)
N56 C55 C47 114.01(18)
C49 C55 C47 111.08(19)
C66 C61 C62 119.1(2)
C66 C61 C67 122.0(2)
C62 C61 C67 118.9(2)
C63 C62 C61 120.1(3)
C64 C63 C62 120.1(3)
C65 C64 C63 120.1(3)
C64 C65 C66 120.4(3)
C61 C66 C65 120.1(3)
N68 C67 C61 110.17(18)
N68 C67 C75 111.52(18)
C61 C67 C75 111.55(19)
C74 C69 C70 119.3(2)
C74 C69 C75 120.7(2)
C70 C69 C75 120.0(2)
C71 C70 C69 120.3(3)
C70 C71 C72 120.5(3)
C71 C72 C73 119.4(3)
C74 C73 C72 120.1(3)
C69 C74 C73 120.4(3)
N76 C75 C69 109.67(18)
N76 C75 C67 110.81(18)
C69 C75 C67 111.02(18)
O81 C82 C83 109.2(2)
C82 C83 C84 111.5(2)
O91 C92 C93 113.6(2)
C92 C93 C94 114.5(2)
O101 C102 C103 111.7(2)
C102 C103 C104 111.0(2)
C113 C112 O111 117.1(5)
C112 C113 C114 117.5(5)
O121 C122 C123 112.8(8)
C122 C123 C124 108.4(9)

loop_
_geom_bond_atom_site_label_1
_geom_bond_atom_site_label_2
_geom_bond_distance
C1 C2 1.381(3)
C1 C9 1.428(3)
C1 C11 1.500(3)
C2 C3 1.421(3)
C2 C2A 1.506(3)
C3 C4 1.345(4)
C4 C10 1.409(4)
C5 C6 1.367(4)
C5 C10 1.416(4)
C6 C7 1.392(4)
C7 C8 1.365(4)
C8 C9 1.419(3)
C9 C10 1.427(3)
C2A O2 1.259(3)
C2A O3 1.260(3)
C11 C12 1.377(3)
C11 C19 1.427(3)
C12 C13 1.416(3)
C12 C12A 1.505(3)
C13 C14 1.358(4)
C14 C20 1.420(4)
C15 C16 1.362(4)
C15 C20 1.420(3)
C16 C17 1.402(4)
C17 C18 1.368(3)
C18 C19 1.423(3)
C19 C20 1.419(3)
C12A O12 1.251(3)
C12A O13 1.253(3)
C21 C22 1.376(3)
C21 C29 1.435(3)
C21 C31 1.497(3)
C22 C23 1.417(3)
C22 C22A 1.503(3)
C23 C24 1.345(4)
C24 C30 1.411(4)
C25 C26 1.363(4)
C25 C30 1.415(4)
C26 C27 1.399(4)
C27 C28 1.371(4)
C28 C29 1.426(3)
C29 C30 1.422(3)
C22A O23 1.259(3)
C22A O22 1.262(3)
C31 C32 1.381(3)
C31 C39 1.426(3)
C32 C33 1.412(3)
C32 C32A 1.510(3)
C33 C34 1.363(3)
C34 C40 1.420(4)
C35 C36 1.362(4)
C35 C40 1.418(3)
C36 C37 1.403(4)
C37 C38 1.369(3)
C38 C39 1.418(3)
C39 C40 1.421(3)
C32A O32 1.255(3)
C32A O33 1.256(3)
C41 C46B 1.29(2)
C41 C46 1.391(6)
C41 C42 1.405(4)
C41 C42B 1.426(15)
C41 C47 1.517(3)
C42 C43 1.384(5)
C43 C44 1.388(5)
C44 C45 1.392(6)
C45 C46 1.388(5)
C42B C43B 1.384(14)
C43B C44B 1.372(14)
C44B C45B 1.349(14)
C45B C46B 1.396(14)
C47 N48 1.485(3)
C47 C55 1.547(3)
C49 C50 1.389(3)
C49 C54 1.395(3)
C49 C55 1.519(3)
C50 C51 1.391(4)
C51 C52 1.371(4)
C52 C53 1.372(4)
C53 C54 1.386(4)
C55 N56 1.499(3)
C61 C66 1.382(4)
C61 C62 1.399(3)
C61 C67 1.516(3)
C62 C63 1.385(4)
C63 C64 1.383(4)
C64 C65 1.365(4)
C65 C66 1.395(4)
C67 N68 1.494(3)
C67 C75 1.544(3)
C69 C74 1.385(4)
C69 C70 1.391(4)
C69 C75 1.512(3)
C70 C71 1.380(4)
C71 C72 1.386(4)
C72 C73 1.391(4)
C73 C74 1.388(4)
C75 N76 1.493(3)
O81 C82 1.431(3)
C82 C83 1.497(4)
C83 C84 1.523(4)
O91 C92 1.424(3)
C92 C93 1.497(4)
C93 C94 1.520(4)
O101 C102 1.427(3)
C102 C103 1.492(4)
C103 C104 1.524(4)
O111 C112 1.430(6)
C112 C113 1.392(8)
C113 C114 1.532(8)
O121 C122 1.376(9)
C122 C123 1.464(11)
C123 C124 1.614(12)
